data_7054249
loop_
_publ_author_name
'Jena, Himanshu Sekhar'

_publ_section_title
;
 Effect of non-covalent interaction on the diastereoselective
 self-assembly of Cu(ii) complexes containing a racemic Schiff base in a
 chiral self-discriminating process
;
_journal_issue 6
_journal_name_full 'New Journal of Chemistry'
_journal_page_first 2486
_journal_paper_doi 10.1039/c3nj01547e
_journal_volume 38
_journal_year 2014
_chemical_formula_moiety 'C15 H13 Cu N3 O2'
_chemical_formula_sum 'C15 H13 Cu N3 O2'
_chemical_formula_weight 330.83
_chemical_name_systematic
; 
 ? 
;
_space_group_IT_number 14
_symmetry_cell_setting monoclinic
_symmetry_space_group_name_Hall '-P 2yn'
_symmetry_space_group_name_H-M 'P 1 21/n 1'
_atom_sites_solution_hydrogens geom
_atom_sites_solution_primary direct
_atom_sites_solution_secondary difmap
_audit_creation_method SHELXL-97
_cell_angle_alpha 90.00
_cell_angle_beta 99.580(2)
_cell_angle_gamma 90.00
_cell_formula_units_Z 4
_cell_length_a 7.9869(4)
_cell_length_b 16.1585(7)
_cell_length_c 10.9541(5)
_cell_measurement_reflns_used 8179
_cell_measurement_temperature 296(2)
_cell_measurement_theta_max 31.34
_cell_measurement_theta_min 2.88
_cell_volume 1393.98(11)
_computing_cell_refinement 'Bruker SMART'
_computing_data_collection 'Bruker SMART'
_computing_data_reduction 'Bruker SAINT'
_computing_molecular_graphics 'SHELXS-97 (Sheldrick, 1990)'
_computing_publication_material 'SHELXS-97 (Sheldrick, 1990)'
_computing_structure_refinement 'SHELXL-97 (Sheldrick, 1997)'
_computing_structure_solution 'SHELXS-97 (Sheldrick, 1990)'
_diffrn_ambient_temperature 296(2)
_diffrn_measured_fraction_theta_full 0.984
_diffrn_measured_fraction_theta_max 0.984
_diffrn_measurement_device_type 'CCD area detector'
_diffrn_measurement_method 'phi and omega scans'
_diffrn_radiation_monochromator graphite
_diffrn_radiation_source 'fine-focus sealed tube'
_diffrn_radiation_type MoK\a
_diffrn_radiation_wavelength 0.71073
_diffrn_reflns_av_R_equivalents 0.0192
_diffrn_reflns_av_sigmaI/netI 0.0175
_diffrn_reflns_limit_h_max 12
_diffrn_reflns_limit_h_min -11
_diffrn_reflns_limit_k_max 24
_diffrn_reflns_limit_k_min -24
_diffrn_reflns_limit_l_max 16
_diffrn_reflns_limit_l_min -16
_diffrn_reflns_number 20121
_diffrn_reflns_theta_full 32.36
_diffrn_reflns_theta_max 32.36
_diffrn_reflns_theta_min 2.27
_exptl_absorpt_coefficient_mu 1.574
_exptl_absorpt_correction_T_max 0.675
_exptl_absorpt_correction_T_min 0.573
_exptl_absorpt_correction_type multi-scan
_exptl_absorpt_process_details multi-scan
_exptl_crystal_colour Blue
_exptl_crystal_density_diffrn 1.576
_exptl_crystal_density_method 'not measured'
_exptl_crystal_description Flakes
_exptl_crystal_F_000 676
_exptl_crystal_size_max 0.40
_exptl_crystal_size_mid 0.30
_exptl_crystal_size_min 0.25
_refine_diff_density_max 0.306
_refine_diff_density_min -0.478
_refine_diff_density_rms 0.053
_refine_ls_extinction_method none
_refine_ls_goodness_of_fit_ref 1.045
_refine_ls_hydrogen_treatment constr
_refine_ls_matrix_type full
_refine_ls_number_parameters 191
_refine_ls_number_reflns 4774
_refine_ls_number_restraints 0
_refine_ls_restrained_S_all 1.045
_refine_ls_R_factor_all 0.0430
_refine_ls_R_factor_gt 0.0305
_refine_ls_shift/su_max 0.000
_refine_ls_shift/su_mean 0.000
_refine_ls_structure_factor_coef Fsqd
_refine_ls_weighting_details 'calc w=1/[\s^2^(Fo^2^)+(0.0459P)^2^+0.2477P] where P=(Fo^2^+2Fc^2^)/3'
_refine_ls_weighting_scheme calc
_refine_ls_wR_factor_gt 0.0833
_refine_ls_wR_factor_ref 0.0900
_reflns_number_gt 3751
_reflns_number_total 4774
_reflns_threshold_expression >2sigma(I)
_cod_data_source_file c3nj01547e2.cif
_cod_data_source_block Complex_5
_cod_depositor_comments
;
The following automatic conversions were performed:

'_symmetry_cell_setting' value 'Monoclinic' changed to 'monoclinic'
according to
/usr/data/users/saulius/crontab/automatic-downloads/current/RSC/lib/dictionaries/cif_core.dic
dictionary named 'cif_core.dic' version 2.4.2 from 2011-04-26.

Automatic conversion script
Id: cif_fix_values 2281 2013-09-26 08:29:07Z andrius 
;
_cod_original_sg_symbol_H-M P2(1)/n
_cod_database_code 7054249

loop_
_symmetry_equiv_pos_as_xyz
'x, y, z'
'-x+1/2, y+1/2, -z+1/2'
'-x, -y, -z'
'x-1/2, -y-1/2, z-1/2'

loop_
_atom_site_label
_atom_site_type_symbol
_atom_site_fract_x
_atom_site_fract_y
_atom_site_fract_z
_atom_site_U_iso_or_equiv
_atom_site_adp_type
_atom_site_occupancy
_atom_site_symmetry_multiplicity
_atom_site_calc_flag
_atom_site_refinement_flags
Cu1 Cu 0.34538(2) 0.006247(10) 0.377083(16) 0.03912(7) Uani 1 1 d .
C9 C 0.15427(18) 0.03956(10) 0.61626(13) 0.0410(3) Uani 1 1 d .
C6 C 0.2479(2) 0.18033(9) 0.36530(13) 0.0433(3) Uani 1 1 d .
H6 H 0.1356 0.2065 0.3532 0.052 Uiso 1 1 calc R
C15 C 0.5054(2) -0.14375(8) 0.27497(13) 0.0407(3) Uani 1 1 d .
C5 C 0.29374(18) 0.15819(9) 0.24157(13) 0.0393(3) Uani 1 1 d .
C8 C 0.16375(18) 0.10562(9) 0.53075(13) 0.0409(3) Uani 1 1 d .
H8 H 0.1064 0.1542 0.5431 0.049 Uiso 1 1 calc R
C14 C 0.24164(19) -0.03690(10) 0.61050(14) 0.0436(3) Uani 1 1 d .
C4 C 0.2861(2) 0.21586(10) 0.14687(16) 0.0504(4) Uani 1 1 d .
H4 H 0.2551 0.2703 0.1592 0.060 Uiso 1 1 calc R
C13 C 0.2241(2) -0.09608(11) 0.70229(17) 0.0549(4) Uani 1 1 d .
H13 H 0.2764 -0.1474 0.7001 0.066 Uiso 1 1 calc R
C3 C 0.3249(3) 0.19135(13) 0.03452(17) 0.0600(5) Uani 1 1 d .
H3 H 0.3231 0.2293 -0.0295 0.072 Uiso 1 1 calc R
C10 C 0.0607(2) 0.05336(12) 0.71240(15) 0.0519(4) Uani 1 1 d .
H10 H 0.0046 0.1036 0.7157 0.062 Uiso 1 1 calc R
C7 C 0.3798(4) 0.23978(13) 0.43403(18) 0.0797(7) Uani 1 1 d .
H7A H 0.3478 0.2549 0.5117 0.120 Uiso 1 1 calc R
H7B H 0.3857 0.2885 0.3848 0.120 Uiso 1 1 calc R
H7C H 0.4888 0.2132 0.4487 0.120 Uiso 1 1 calc R
C2 C 0.3666(3) 0.10965(14) 0.01833(17) 0.0674(5) Uani 1 1 d .
H2 H 0.3886 0.0912 -0.0578 0.081 Uiso 1 1 calc R
C11 C 0.0499(3) -0.00506(13) 0.80104(18) 0.0613(5) Uani 1 1 d .
H11 H -0.0115 0.0054 0.8645 0.074 Uiso 1 1 calc R
C1 C 0.3749(3) 0.05638(12) 0.11600(16) 0.0591(5) Uani 1 1 d .
H1 H 0.4057 0.0017 0.1053 0.071 Uiso 1 1 calc R
C12 C 0.1319(2) -0.07998(14) 0.79474(17) 0.0611(5) Uani 1 1 d .
H12 H 0.1243 -0.1202 0.8543 0.073 Uiso 1 1 calc R
N2 N 0.24429(16) 0.10400(7) 0.43831(10) 0.0377(2) Uani 1 1 d .
N1 N 0.34041(16) 0.07982(8) 0.22723(11) 0.0414(3) Uani 1 1 d .
N3 N 0.4160(2) -0.09067(8) 0.29488(14) 0.0535(3) Uani 1 1 d .
O1 O 0.33692(16) -0.05436(7) 0.52741(11) 0.0520(3) Uani 1 1 d .
O2 O 0.59335(18) -0.19982(7) 0.25224(12) 0.0585(3) Uani 1 1 d .

loop_
_atom_site_aniso_label
_atom_site_aniso_U_11
_atom_site_aniso_U_22
_atom_site_aniso_U_33
_atom_site_aniso_U_23
_atom_site_aniso_U_13
_atom_site_aniso_U_12
Cu1 0.04640(12) 0.03373(10) 0.03842(11) 0.00288(6) 0.01052(7) 0.00567(6)
C9 0.0390(8) 0.0476(8) 0.0367(7) 0.0010(6) 0.0071(5) -0.0059(5)
C6 0.0585(9) 0.0356(7) 0.0367(7) 0.0031(5) 0.0105(6) 0.0069(6)
C15 0.0564(9) 0.0327(6) 0.0339(6) -0.0001(5) 0.0096(6) -0.0056(5)
C5 0.0398(7) 0.0410(7) 0.0373(7) 0.0034(5) 0.0068(5) 0.0028(5)
C8 0.0423(8) 0.0413(7) 0.0397(7) -0.0013(5) 0.0088(5) 0.0035(5)
C14 0.0415(8) 0.0463(8) 0.0425(7) 0.0072(6) 0.0058(6) -0.0048(6)
C4 0.0580(10) 0.0469(8) 0.0487(8) 0.0114(7) 0.0164(7) 0.0102(7)
C13 0.0552(10) 0.0534(9) 0.0554(9) 0.0168(8) 0.0070(7) -0.0063(7)
C3 0.0689(12) 0.0695(11) 0.0452(9) 0.0195(8) 0.0198(8) 0.0158(9)
C10 0.0492(9) 0.0624(10) 0.0464(8) -0.0034(7) 0.0152(7) -0.0063(7)
C7 0.142(2) 0.0491(10) 0.0460(10) -0.0025(8) 0.0102(11) -0.0344(12)
C2 0.0858(14) 0.0776(13) 0.0445(9) 0.0086(9) 0.0274(9) 0.0221(10)
C11 0.0604(12) 0.0825(14) 0.0441(9) 0.0039(8) 0.0178(8) -0.0180(9)
C1 0.0777(13) 0.0566(10) 0.0478(9) 0.0034(7) 0.0249(8) 0.0197(9)
C12 0.0595(11) 0.0753(12) 0.0485(9) 0.0198(8) 0.0085(8) -0.0188(9)
N2 0.0437(6) 0.0357(6) 0.0339(5) 0.0030(4) 0.0074(4) 0.0035(4)
N1 0.0459(7) 0.0422(6) 0.0378(6) 0.0037(5) 0.0119(5) 0.0074(5)
N3 0.0677(9) 0.0385(7) 0.0556(8) -0.0036(6) 0.0138(7) 0.0053(6)
O1 0.0632(7) 0.0456(6) 0.0510(6) 0.0145(5) 0.0205(5) 0.0132(5)
O2 0.0749(9) 0.0437(6) 0.0594(7) -0.0083(5) 0.0184(6) 0.0085(5)

loop_
_atom_type_symbol
_atom_type_description
_atom_type_scat_dispersion_real
_atom_type_scat_dispersion_imag
_atom_type_scat_source
C C 0.0033 0.0016 'International Tables Vol C Tables 4.2.6.8 and 6.1.1.4'
H H 0.0000 0.0000 'International Tables Vol C Tables 4.2.6.8 and 6.1.1.4'
N N 0.0061 0.0033 'International Tables Vol C Tables 4.2.6.8 and 6.1.1.4'
O O 0.0106 0.0060 'International Tables Vol C Tables 4.2.6.8 and 6.1.1.4'
Cu Cu 0.3201 1.2651 'International Tables Vol C Tables 4.2.6.8 and 6.1.1.4'

loop_
_geom_angle_atom_site_label_1
_geom_angle_atom_site_label_2
_geom_angle_atom_site_label_3
_geom_angle
O1 Cu1 N3 92.33(6)
O1 Cu1 N2 92.44(5)
N3 Cu1 N2 170.95(6)
O1 Cu1 N1 173.73(5)
N3 Cu1 N1 93.78(6)
N2 Cu1 N1 81.32(5)
C10 C9 C14 119.70(14)
C10 C9 C8 117.68(15)
C14 C9 C8 122.55(13)
N2 C6 C5 108.64(11)
N2 C6 C7 109.44(13)
C5 C6 C7 109.99(15)
N3 C15 O2 177.92(18)
N1 C5 C4 121.78(14)
N1 C5 C6 116.46(12)
C4 C5 C6 121.76(13)
N2 C8 C9 126.01(14)
O1 C14 C13 119.12(15)
O1 C14 C9 124.23(13)
C13 C14 C9 116.64(15)
C3 C4 C5 119.11(16)
C12 C13 C14 121.74(18)
C4 C3 C2 119.02(16)
C11 C10 C9 121.75(18)
C1 C2 C3 118.91(17)
C10 C11 C12 118.85(18)
N1 C1 C2 122.71(17)
C13 C12 C11 121.28(17)
C8 N2 C6 117.87(12)
C8 N2 Cu1 125.37(10)
C6 N2 Cu1 116.52(9)
C5 N1 C1 118.39(13)
C5 N1 Cu1 115.46(10)
C1 N1 Cu1 126.12(11)
C15 N3 Cu1 157.15(14)
C14 O1 Cu1 126.23(10)

loop_
_geom_bond_atom_site_label_1
_geom_bond_atom_site_label_2
_geom_bond_distance
Cu1 O1 1.9267(11)
Cu1 N3 1.9366(14)
Cu1 N2 1.9434(12)
Cu1 N1 2.0218(12)
C9 C10 1.407(2)
C9 C14 1.425(2)
C9 C8 1.430(2)
C6 N2 1.4729(18)
C6 C5 1.505(2)
C6 C7 1.528(3)
C15 N3 1.160(2)
C15 O2 1.1979(18)
C5 N1 1.3367(18)
C5 C4 1.388(2)
C8 N2 1.2870(18)
C14 O1 1.3107(19)
C14 C13 1.411(2)
C4 C3 1.377(2)
C13 C12 1.373(3)
C3 C2 1.380(3)
C10 C11 1.367(3)
C2 C1 1.366(3)
C11 C12 1.383(3)
C1 N1 1.348(2)
